data_7053903
loop_
_publ_author_name
'Wang, Pin-Ning'
'Yeh, Chun-Wei'
'Tsou, Chi-Hui'
'Ho, Yuh-Wen'
'Lin, Shui-Chuan'
'Suen, Maw-Cherng'

_publ_section_title
;
 Structural diversity in the self-assembly of Ag(i) complexes containing
 2,6-dimethyl-3,5-dicyano-4-(3-pyridyl)-1,4-dihydropyridine
;
_journal_issue 3
_journal_name_full 'New Journal of Chemistry'
_journal_page_first 1079
_journal_paper_doi 10.1039/c3nj01322g
_journal_volume 38
_journal_year 2014
_chemical_formula_moiety '2(C28 H24 Ag N8), F6 P'
_chemical_formula_sum 'C56 H48 Ag2 F6 N16 P'
_chemical_formula_weight 1305.81
_space_group_IT_number 2
_symmetry_cell_setting triclinic
_symmetry_Int_Tables_number 2
_symmetry_space_group_name_Hall '-P 1'
_symmetry_space_group_name_H-M 'P -1'
_atom_sites_solution_hydrogens geom
_atom_sites_solution_primary direct
_atom_sites_solution_secondary difmap
_audit_creation_method SHELXL-97
_cell_angle_alpha 97.122(2)
_cell_angle_beta 101.625(2)
_cell_angle_gamma 92.199(2)
_cell_formula_units_Z 1
_cell_length_a 9.0792(4)
_cell_length_b 11.0233(5)
_cell_length_c 14.1410(7)
_cell_measurement_reflns_used 9955
_cell_measurement_temperature 150(2)
_cell_measurement_theta_max 26.3948
_cell_measurement_theta_min 2.4604
_cell_volume 1372.62(11)
_computing_cell_refinement 'SAINT V7.34A (Bruker AXS, 2006)'
_computing_data_collection 'APEX2 (Bruker AXS, 2010)'
_computing_data_reduction 'SAINT V7.34A (Bruker AXS, 2006)'
_computing_molecular_graphics 'SHELXTL (Sheldrick, 2008)'
_computing_publication_material SHELXTL
_computing_structure_refinement 'SHELXL-97 (Sheldrick, 2008)'
_computing_structure_solution 'SHELXS-97 (Sheldrick, 2008)'
_diffrn_ambient_temperature 150(2)
_diffrn_measured_fraction_theta_full 0.996
_diffrn_measured_fraction_theta_max 0.996
_diffrn_measurement_device_type 'Bruker APEX-II CCD'
_diffrn_measurement_method '\f and \w scans'
_diffrn_radiation_monochromator graphite
_diffrn_radiation_probe x-ray
_diffrn_radiation_type MoK\a
_diffrn_radiation_wavelength 0.71073
_diffrn_reflns_av_R_equivalents 0.0231
_diffrn_reflns_av_sigmaI/netI 0.0172
_diffrn_reflns_limit_h_max 11
_diffrn_reflns_limit_h_min -11
_diffrn_reflns_limit_k_max 13
_diffrn_reflns_limit_k_min -13
_diffrn_reflns_limit_l_max 17
_diffrn_reflns_limit_l_min -17
_diffrn_reflns_number 25919
_diffrn_reflns_theta_full 26.41
_diffrn_reflns_theta_max 26.41
_diffrn_reflns_theta_min 2.30
_diffrn_source 'fine-focus sealed tube'
_exptl_absorpt_coefficient_mu 0.818
_exptl_absorpt_correction_T_max 0.8535
_exptl_absorpt_correction_T_min 0.7098
_exptl_absorpt_correction_type multi-scan
_exptl_absorpt_process_details 'SADABS V2012/1 (Bruker AXS Inc.)'
_exptl_crystal_colour yellow
_exptl_crystal_density_diffrn 1.580
_exptl_crystal_density_method 'not measured'
_exptl_crystal_description parallelepiped
_exptl_crystal_F_000 659
_exptl_crystal_size_max 0.45
_exptl_crystal_size_mid 0.25
_exptl_crystal_size_min 0.20
_refine_diff_density_max 0.548
_refine_diff_density_min -0.558
_refine_diff_density_rms 0.106
_refine_ls_extinction_method none
_refine_ls_goodness_of_fit_ref 1.121
_refine_ls_hydrogen_treatment mixed
_refine_ls_matrix_type full
_refine_ls_number_parameters 375
_refine_ls_number_reflns 5608
_refine_ls_number_restraints 0
_refine_ls_restrained_S_all 1.121
_refine_ls_R_factor_all 0.0264
_refine_ls_R_factor_gt 0.0241
_refine_ls_shift/su_max 0.001
_refine_ls_shift/su_mean 0.000
_refine_ls_structure_factor_coef Fsqd
_refine_ls_weighting_details 'calc w=1/[\s^2^(Fo^2^)+(0.0457P)^2^+0.9271P] where P=(Fo^2^+2Fc^2^)/3'
_refine_ls_weighting_scheme calc
_refine_ls_wR_factor_gt 0.0699
_refine_ls_wR_factor_ref 0.0776
_reflns_number_gt 5314
_reflns_number_total 5608
_reflns_threshold_expression >2sigma(I)
_cod_data_source_file c3nj01322g.txt
_cod_data_source_block 2
_cod_database_code 7053903

loop_
_symmetry_equiv_pos_as_xyz
'x, y, z'
'-x, -y, -z'

loop_
_atom_site_label
_atom_site_type_symbol
_atom_site_fract_x
_atom_site_fract_y
_atom_site_fract_z
_atom_site_U_iso_or_equiv
_atom_site_adp_type
_atom_site_occupancy
_atom_site_symmetry_multiplicity
_atom_site_calc_flag
_atom_site_refinement_flags
Ag Ag 0.266749(15) 0.162349(13) 0.336969(10) 0.02258(7) Uani 1 1 d .
N1 N 0.03755(18) 0.21542(15) 0.26525(12) 0.0193(3) Uani 1 1 d .
N2 N 0.68654(19) -0.17517(16) 0.08678(12) 0.0197(3) Uani 1 1 d .
H2A H 0.683(3) -0.251(3) 0.0878(19) 0.027(6) Uiso 1 1 d .
N3 N 0.4475(2) 0.14026(18) 0.24891(14) 0.0287(4) Uani 1 1 d .
N4 N 0.8505(2) 0.08894(18) -0.12122(14) 0.0298(4) Uani 1 1 d .
N5 N 0.2686(2) 0.01807(16) 0.43927(13) 0.0250(4) Uani 1 1 d .
N6 N 0.6774(2) 0.44985(16) 0.76938(13) 0.0217(3) Uani 1 1 d .
H6A H 0.651(3) 0.479(2) 0.818(2) 0.028(7) Uiso 1 1 d .
N7 N 0.3905(2) 0.33518(17) 0.44801(13) 0.0293(4) Uani 1 1 d .
N8 N 1.1133(2) 0.2541(2) 0.69940(18) 0.0486(6) Uani 1 1 d .
C1 C -0.0665(2) 0.13893(17) 0.20255(14) 0.0171(4) Uani 1 1 d .
H1A H -0.0491 0.0542 0.1938 0.020 Uiso 1 1 calc R
C2 C 0.0108(2) 0.33427(18) 0.27826(16) 0.0241(4) Uani 1 1 d .
H2B H 0.0830 0.3890 0.3231 0.029 Uiso 1 1 calc R
C3 C -0.1174(2) 0.38060(19) 0.22928(18) 0.0290(5) Uani 1 1 d .
H3B H -0.1326 0.4655 0.2401 0.035 Uiso 1 1 calc R
C4 C -0.2234(2) 0.30151(18) 0.16411(16) 0.0236(4) Uani 1 1 d .
H4A H -0.3122 0.3316 0.1294 0.028 Uiso 1 1 calc R
C5 C -0.1984(2) 0.17788(17) 0.15000(13) 0.0161(3) Uani 1 1 d .
C6 C 0.6835(2) 0.08704(17) 0.08241(13) 0.0165(4) Uani 1 1 d .
H6C H 0.6153 0.1368 0.0456 0.020 Uiso 1 1 d R
C7 C 0.6008(2) 0.01469(18) 0.14252(14) 0.0179(4) Uani 1 1 d .
C8 C 0.6082(2) -0.10762(18) 0.14546(13) 0.0178(4) Uani 1 1 d .
C9 C 0.7511(2) -0.12515(18) 0.01927(13) 0.0175(4) Uani 1 1 d .
C10 C 0.7490(2) -0.00310(18) 0.01389(13) 0.0175(4) Uani 1 1 d .
C11 C 0.5146(2) 0.08257(18) 0.20158(15) 0.0210(4) Uani 1 1 d .
C12 C 0.5323(2) -0.17780(19) 0.20834(15) 0.0233(4) Uani 1 1 d .
H12A H 0.4795 -0.1216 0.2472 0.035 Uiso 1 1 calc R
H12B H 0.6080 -0.2173 0.2518 0.035 Uiso 1 1 calc R
H12C H 0.4597 -0.2404 0.1671 0.035 Uiso 1 1 calc R
C13 C 0.8193(2) -0.21407(18) -0.04553(15) 0.0224(4) Uani 1 1 d .
H13A H 0.8622 -0.1703 -0.0910 0.034 Uiso 1 1 calc R
H13B H 0.7414 -0.2758 -0.0823 0.034 Uiso 1 1 calc R
H13C H 0.8990 -0.2544 -0.0058 0.034 Uiso 1 1 calc R
C14 C 0.8075(2) 0.04587(18) -0.06115(14) 0.0207(4) Uani 1 1 d .
C15 C 0.2703(2) -0.10001(19) 0.40344(15) 0.0239(4) Uani 1 1 d .
H15A H 0.2868 -0.1190 0.3392 0.029 Uiso 1 1 calc R
C16 C 0.2442(3) 0.0439(2) 0.52985(16) 0.0292(5) Uani 1 1 d .
H16A H 0.2421 0.1273 0.5561 0.035 Uiso 1 1 calc R
C17 C 0.2222(3) -0.0454(2) 0.58613(16) 0.0341(5) Uani 1 1 d .
H17A H 0.2057 -0.0237 0.6501 0.041 Uiso 1 1 calc R
C18 C 0.2245(3) -0.1672(2) 0.54881(16) 0.0292(5) Uani 1 1 d .
H18A H 0.2094 -0.2301 0.5868 0.035 Uiso 1 1 calc R
C19 C 0.2491(2) -0.19649(18) 0.45517(15) 0.0207(4) Uani 1 1 d .
C20 C 0.7550(2) 0.32832(17) 0.59361(14) 0.0203(4) Uani 1 1 d .
H20A H 0.7986 0.3832 0.5536 0.024 Uiso 1 1 calc R
C21 C 0.5996(2) 0.36961(17) 0.60293(14) 0.0194(4) Uani 1 1 d .
C22 C 0.5689(2) 0.43049(17) 0.68522(14) 0.0193(4) Uani 1 1 d .
C23 C 0.8151(2) 0.40084(18) 0.77610(15) 0.0209(4) Uani 1 1 d .
C24 C 0.8553(2) 0.34419(18) 0.69584(15) 0.0219(4) Uani 1 1 d .
C25 C 0.4833(2) 0.35079(17) 0.51747(15) 0.0221(4) Uani 1 1 d .
C26 C 0.4213(2) 0.4825(2) 0.69248(15) 0.0261(4) Uani 1 1 d .
H26A H 0.3513 0.4645 0.6292 0.039 Uiso 1 1 calc R
H26B H 0.4365 0.5714 0.7112 0.039 Uiso 1 1 calc R
H26C H 0.3793 0.4456 0.7417 0.039 Uiso 1 1 calc R
C27 C 0.9118(2) 0.4163(2) 0.87666(16) 0.0284(4) Uani 1 1 d .
H27A H 1.0077 0.3792 0.8746 0.043 Uiso 1 1 calc R
H27B H 0.8598 0.3761 0.9199 0.043 Uiso 1 1 calc R
H27C H 0.9312 0.5038 0.9012 0.043 Uiso 1 1 calc R
C28 C 0.9996(2) 0.2948(2) 0.70149(17) 0.0302(5) Uani 1 1 d .
P P 0.5000 0.5000 0.0000 0.02057(15) Uani 1 2 d S
F1 F 0.45126(14) 0.42229(11) 0.08659(8) 0.0237(2) Uani 1 1 d .
F2 F 0.34727(13) 0.43162(11) -0.08232(8) 0.0234(2) Uani 1 1 d .
F3 F 0.39666(14) 0.61483(11) 0.03241(9) 0.0249(3) Uani 1 1 d .

loop_
_atom_site_aniso_label
_atom_site_aniso_U_11
_atom_site_aniso_U_22
_atom_site_aniso_U_33
_atom_site_aniso_U_23
_atom_site_aniso_U_13
_atom_site_aniso_U_12
Ag 0.01986(10) 0.02387(10) 0.02240(10) 0.00029(6) 0.00218(6) 0.00198(6)
N1 0.0177(8) 0.0196(8) 0.0199(8) -0.0002(6) 0.0042(6) 0.0008(6)
N2 0.0220(8) 0.0166(8) 0.0215(8) 0.0016(6) 0.0072(6) 0.0019(6)
N3 0.0266(9) 0.0303(10) 0.0302(10) -0.0027(8) 0.0119(8) 0.0028(7)
N4 0.0328(10) 0.0302(10) 0.0300(10) 0.0072(8) 0.0133(8) 0.0015(8)
N5 0.0327(9) 0.0199(8) 0.0227(9) 0.0003(7) 0.0075(7) 0.0031(7)
N6 0.0235(8) 0.0263(9) 0.0154(8) 0.0001(7) 0.0055(7) 0.0046(7)
N7 0.0356(10) 0.0234(9) 0.0239(9) -0.0038(7) -0.0009(8) -0.0014(7)
N8 0.0271(11) 0.0590(15) 0.0506(14) -0.0184(11) 0.0007(9) 0.0119(10)
C1 0.0185(9) 0.0148(8) 0.0186(9) 0.0013(7) 0.0062(7) 0.0013(7)
C2 0.0201(9) 0.0191(9) 0.0306(11) -0.0024(8) 0.0036(8) -0.0023(7)
C3 0.0271(11) 0.0143(9) 0.0437(13) -0.0004(8) 0.0051(9) 0.0031(8)
C4 0.0198(9) 0.0198(9) 0.0307(11) 0.0053(8) 0.0026(8) 0.0047(7)
C5 0.0153(8) 0.0183(9) 0.0153(8) 0.0021(7) 0.0048(7) 0.0003(7)
C6 0.0136(8) 0.0179(9) 0.0169(9) 0.0014(7) 0.0008(7) 0.0026(7)
C7 0.0135(8) 0.0213(9) 0.0174(9) -0.0026(7) 0.0034(7) -0.0007(7)
C8 0.0124(8) 0.0235(9) 0.0158(9) -0.0001(7) 0.0009(7) -0.0006(7)
C9 0.0142(8) 0.0214(9) 0.0157(9) 0.0006(7) 0.0018(7) 0.0009(7)
C10 0.0153(8) 0.0216(9) 0.0146(9) 0.0004(7) 0.0023(7) 0.0008(7)
C11 0.0163(9) 0.0227(9) 0.0225(10) 0.0002(8) 0.0023(7) -0.0018(7)
C12 0.0229(10) 0.0240(10) 0.0241(10) 0.0022(8) 0.0086(8) -0.0014(8)
C13 0.0228(9) 0.0216(10) 0.0235(10) -0.0007(8) 0.0089(8) 0.0017(7)
C14 0.0187(9) 0.0205(9) 0.0213(10) -0.0014(7) 0.0027(7) 0.0015(7)
C15 0.0308(11) 0.0215(10) 0.0208(10) -0.0003(8) 0.0103(8) 0.0014(8)
C16 0.0404(12) 0.0222(10) 0.0229(10) -0.0045(8) 0.0058(9) 0.0052(9)
C17 0.0536(15) 0.0322(12) 0.0169(10) -0.0028(9) 0.0109(10) 0.0057(10)
C18 0.0430(13) 0.0263(11) 0.0199(10) 0.0048(8) 0.0090(9) 0.0036(9)
C19 0.0217(9) 0.0198(9) 0.0201(10) -0.0001(7) 0.0045(7) 0.0034(7)
C20 0.0249(10) 0.0176(9) 0.0194(9) 0.0008(7) 0.0080(8) 0.0010(7)
C21 0.0224(9) 0.0163(9) 0.0188(9) 0.0020(7) 0.0028(7) 0.0014(7)
C22 0.0213(9) 0.0180(9) 0.0187(9) 0.0043(7) 0.0035(7) 0.0011(7)
C23 0.0210(9) 0.0186(9) 0.0224(10) 0.0026(7) 0.0037(8) -0.0012(7)
C24 0.0204(9) 0.0188(9) 0.0252(10) -0.0015(7) 0.0043(8) -0.0002(7)
C25 0.0291(10) 0.0150(9) 0.0224(10) 0.0011(7) 0.0071(9) 0.0010(7)
C26 0.0234(10) 0.0313(11) 0.0229(10) 0.0017(8) 0.0036(8) 0.0073(8)
C27 0.0271(11) 0.0321(11) 0.0231(10) 0.0006(8) 0.0003(8) 0.0020(9)
C28 0.0234(11) 0.0316(11) 0.0303(11) -0.0097(9) 0.0019(8) 0.0010(9)
P 0.0229(3) 0.0197(3) 0.0186(3) 0.0002(3) 0.0043(3) 0.0028(3)
F1 0.0279(6) 0.0236(6) 0.0205(6) 0.0040(5) 0.0068(5) 0.0010(5)
F2 0.0230(6) 0.0223(6) 0.0217(6) 0.0003(4) -0.0007(4) -0.0002(4)
F3 0.0283(6) 0.0232(6) 0.0231(6) -0.0010(5) 0.0064(5) 0.0090(5)

loop_
_atom_type_symbol
_atom_type_description
_atom_type_scat_dispersion_real
_atom_type_scat_dispersion_imag
_atom_type_scat_source
C C 0.0033 0.0016 'International Tables Vol C Tables 4.2.6.8 and 6.1.1.4'
H H 0.0000 0.0000 'International Tables Vol C Tables 4.2.6.8 and 6.1.1.4'
N N 0.0061 0.0033 'International Tables Vol C Tables 4.2.6.8 and 6.1.1.4'
F F 0.0171 0.0103 'International Tables Vol C Tables 4.2.6.8 and 6.1.1.4'
P P 0.1023 0.0942 'International Tables Vol C Tables 4.2.6.8 and 6.1.1.4'
Ag Ag -0.8971 1.1015 'International Tables Vol C Tables 4.2.6.8 and 6.1.1.4'

loop_
_geom_angle_atom_site_label_1
_geom_angle_atom_site_label_2
_geom_angle_atom_site_label_3
_geom_angle
_geom_angle_site_symmetry_1
_geom_angle_site_symmetry_3
N1 Ag N3 119.16(7) . .
N1 Ag N5 116.03(6) . .
N3 Ag N5 112.47(7) . .
N1 Ag N7 108.06(6) . .
N3 Ag N7 96.16(7) . .
N5 Ag N7 100.96(6) . .
C2 N1 C1 117.98(17) . .
C2 N1 Ag 117.06(13) . .
C1 N1 Ag 124.55(13) . .
C8 N2 C9 122.22(17) . .
C8 N2 H2A 116.9(18) . .
C9 N2 H2A 120.3(18) . .
C11 N3 Ag 152.44(17) . .
C16 N5 C15 117.76(18) . .
C16 N5 Ag 122.55(14) . .
C15 N5 Ag 118.84(14) . .
C23 N6 C22 122.04(18) . .
C23 N6 H6A 120.4(19) . .
C22 N6 H6A 116.4(19) . .
C25 N7 Ag 136.45(16) . .
N1 C1 C5 123.08(17) . .
N1 C1 H1A 118.5 . .
C5 C1 H1A 118.5 . .
N1 C2 C3 122.70(19) . .
N1 C2 H2B 118.7 . .
C3 C2 H2B 118.7 . .
C2 C3 C4 119.02(19) . .
C2 C3 H3B 120.5 . .
C4 C3 H3B 120.5 . .
C5 C4 C3 119.23(18) . .
C5 C4 H4A 120.4 . .
C3 C4 H4A 120.4 . .
C4 C5 C1 117.99(17) . .
C4 C5 C6 120.62(17) . 1_455
C1 C5 C6 121.32(16) . 1_455
C7 C6 C10 108.35(15) . .
C7 C6 C5 109.67(15) . 1_655
C10 C6 C5 113.66(15) . 1_655
C7 C6 H6C 110.0 . .
C10 C6 H6C 110.1 . .
C5 C6 H6C 105.0 1_655 .
C8 C7 C11 119.04(17) . .
C8 C7 C6 124.43(17) . .
C11 C7 C6 116.49(17) . .
C7 C8 N2 119.87(17) . .
C7 C8 C12 124.36(17) . .
N2 C8 C12 115.76(17) . .
C10 C9 N2 120.35(17) . .
C10 C9 C13 124.31(17) . .
N2 C9 C13 115.34(17) . .
C9 C10 C14 119.48(17) . .
C9 C10 C6 123.76(17) . .
C14 C10 C6 116.75(17) . .
N3 C11 C7 178.0(2) . .
C8 C12 H12A 109.5 . .
C8 C12 H12B 109.5 . .
H12A C12 H12B 109.5 . .
C8 C12 H12C 109.5 . .
H12A C12 H12C 109.5 . .
H12B C12 H12C 109.5 . .
C9 C13 H13A 109.5 . .
C9 C13 H13B 109.5 . .
H13A C13 H13B 109.5 . .
C9 C13 H13C 109.5 . .
H13A C13 H13C 109.5 . .
H13B C13 H13C 109.5 . .
N4 C14 C10 177.2(2) . .
N5 C15 C19 123.61(19) . .
N5 C15 H15A 118.2 . .
C19 C15 H15A 118.2 . .
N5 C16 C17 122.6(2) . .
N5 C16 H16A 118.7 . .
C17 C16 H16A 118.7 . .
C18 C17 C16 119.4(2) . .
C18 C17 H17A 120.3 . .
C16 C17 H17A 120.3 . .
C17 C18 C19 119.2(2) . .
C17 C18 H18A 120.4 . .
C19 C18 H18A 120.4 . .
C18 C19 C15 117.47(19) . .
C18 C19 C20 122.62(18) . 2_656
C15 C19 C20 119.82(18) . 2_656
C19 C20 C21 113.04(16) 2_656 .
C19 C20 C24 110.60(16) 2_656 .
C21 C20 C24 107.94(16) . .
C19 C20 H20A 108.4 2_656 .
C21 C20 H20A 108.4 . .
C24 C20 H20A 108.4 . .
C22 C21 C25 118.39(18) . .
C22 C21 C20 123.99(18) . .
C25 C21 C20 117.44(17) . .
C21 C22 N6 120.32(18) . .
C21 C22 C26 124.50(18) . .
N6 C22 C26 115.18(17) . .
C24 C23 N6 120.32(18) . .
C24 C23 C27 124.67(19) . .
N6 C23 C27 115.01(18) . .
C23 C24 C28 120.90(19) . .
C23 C24 C20 124.14(18) . .
C28 C24 C20 114.96(18) . .
N7 C25 C21 179.3(2) . .
C22 C26 H26A 109.5 . .
C22 C26 H26B 109.5 . .
H26A C26 H26B 109.5 . .
C22 C26 H26C 109.5 . .
H26A C26 H26C 109.5 . .
H26B C26 H26C 109.5 . .
C23 C27 H27A 109.5 . .
C23 C27 H27B 109.5 . .
H27A C27 H27B 109.5 . .
C23 C27 H27C 109.5 . .
H27A C27 H27C 109.5 . .
H27B C27 H27C 109.5 . .
N8 C28 C24 175.5(3) . .
F3 P F3 180.000(1) 2_665 .
F3 P F1 89.77(6) 2_665 2_665
F3 P F1 90.23(6) . 2_665
F3 P F1 90.23(6) 2_665 .
F3 P F1 89.77(6) . .
F1 P F1 179.999(1) 2_665 .
F3 P F2 90.26(6) 2_665 2_665
F3 P F2 89.74(6) . 2_665
F1 P F2 89.91(6) 2_665 2_665
F1 P F2 90.09(6) . 2_665
F3 P F2 89.74(6) 2_665 .
F3 P F2 90.26(6) . .
F1 P F2 90.09(6) 2_665 .
F1 P F2 89.91(6) . .
F2 P F2 180.0 2_665 .

loop_
_geom_bond_atom_site_label_1
_geom_bond_atom_site_label_2
_geom_bond_distance
_geom_bond_site_symmetry_2
Ag N1 2.2564(16) .
Ag N3 2.2547(18) .
Ag N5 2.2771(18) .
Ag N7 2.3960(18) .
N1 C2 1.339(3) .
N1 C1 1.344(2) .
N2 C8 1.369(2) .
N2 C9 1.375(3) .
N2 H2A 0.84(3) .
N3 C11 1.145(3) .
N4 C14 1.149(3) .
N5 C16 1.342(3) .
N5 C15 1.339(3) .
N6 C23 1.372(3) .
N6 C22 1.371(3) .
N6 H6A 0.81(3) .
N7 C25 1.148(3) .
N8 C28 1.146(3) .
C1 C5 1.389(3) .
C1 H1A 0.9500 .
C2 C3 1.379(3) .
C2 H2B 0.9500 .
C3 C4 1.384(3) .
C3 H3B 0.9500 .
C4 C5 1.387(3) .
C4 H4A 0.9500 .
C5 C6 1.528(2) 1_455
C6 C7 1.517(3) .
C6 C10 1.522(3) .
C6 C5 1.528(2) 1_655
C6 H6C 0.9600 .
C7 C8 1.358(3) .
C7 C11 1.423(3) .
C8 C12 1.497(3) .
C9 C10 1.358(3) .
C9 C13 1.495(3) .
C10 C14 1.431(3) .
C12 H12A 0.9800 .
C12 H12B 0.9800 .
C12 H12C 0.9800 .
C13 H13A 0.9800 .
C13 H13B 0.9800 .
C13 H13C 0.9800 .
C15 C19 1.392(3) .
C15 H15A 0.9500 .
C16 C17 1.374(3) .
C16 H16A 0.9500 .
C17 C18 1.383(3) .
C17 H17A 0.9500 .
C18 C19 1.388(3) .
C18 H18A 0.9500 .
C19 C20 1.525(3) 2_656
C20 C19 1.525(3) 2_656
C20 C21 1.525(3) .
C20 C24 1.531(3) .
C20 H20A 1.0000 .
C21 C22 1.354(3) .
C21 C25 1.423(3) .
C22 C26 1.495(3) .
C23 C24 1.349(3) .
C23 C27 1.499(3) .
C24 C28 1.429(3) .
C26 H26A 0.9800 .
C26 H26B 0.9800 .
C26 H26C 0.9800 .
C27 H27A 0.9800 .
C27 H27B 0.9800 .
C27 H27C 0.9800 .
P F3 1.6772(11) 2_665
P F3 1.6773(11) .
P F1 1.6965(11) 2_665
P F1 1.6965(11) .
P F2 1.7023(11) 2_665
P F2 1.7023(11) .
